data_1514553
loop_
_publ_author_name
'Saouma, Caroline T.'
'Lu, Connie C.'
'Day, Michael W.'
'Peters, Jonas C.'

_publ_section_title
;
 CO2 reduction by Fe(i): solvent control of C--O cleavage versus C--C
 coupling
;
_journal_issue 10
_journal_name_full 'Chemical Science'
_journal_page_first 4042
_journal_paper_doi 10.1039/c3sc51262b
_journal_volume 4
_journal_year 2013
_chemical_formula_moiety 'C114 H190 B2 Fe2 P6, C4 H16 O'
_chemical_formula_sum 'C118 H206 B2 Fe2 O P6'
_chemical_formula_weight 1959.97
_chemical_name_systematic
; 
 ? 
;
_space_group_IT_number 15
_symmetry_cell_setting monoclinic
_symmetry_space_group_name_Hall '-C 2yc'
_symmetry_space_group_name_H-M 'C 1 2/c 1'
_atom_sites_solution_hydrogens geom
_atom_sites_solution_primary direct
_atom_sites_solution_secondary difmap
_audit_creation_method SHELXL-97
_cell_angle_alpha 90.00
_cell_angle_beta 126.5720(10)
_cell_angle_gamma 90.00
_cell_formula_units_Z 4
_cell_length_a 28.3106(8)
_cell_length_b 21.7915(7)
_cell_length_c 22.8536(7)
_cell_measurement_reflns_used 7177
_cell_measurement_temperature 100(2)
_cell_measurement_theta_max 26.16
_cell_measurement_theta_min 2.22
_cell_volume 11323.1(6)
_computing_cell_refinement 'Bruker SAINT v6.45A'
_computing_data_collection 'Bruker SMART v5.630'
_computing_data_reduction 'Bruker SAINT v6.45A'
_computing_molecular_graphics 'Bruker XP v5.1'
_computing_publication_material 'Bruker XCIF v6.12'
_computing_structure_refinement 'Bruker XL v6.12'
_computing_structure_solution 'Bruker XS v6.12'
_diffrn_ambient_temperature 100(2)
_diffrn_measured_fraction_theta_full 0.900
_diffrn_measured_fraction_theta_max 0.900
_diffrn_measurement_device_type 'Bruker SMART 1000'
_diffrn_measurement_method '\w scans at 3 \f settings'
_diffrn_radiation_monochromator graphite
_diffrn_radiation_source 'fine-focus sealed tube'
_diffrn_radiation_type MoK\a
_diffrn_radiation_wavelength 0.71073
_diffrn_reflns_av_R_equivalents 0.1119
_diffrn_reflns_av_sigmaI/netI 0.1295
_diffrn_reflns_limit_h_max 35
_diffrn_reflns_limit_h_min -35
_diffrn_reflns_limit_k_max 22
_diffrn_reflns_limit_k_min -26
_diffrn_reflns_limit_l_max 28
_diffrn_reflns_limit_l_min -28
_diffrn_reflns_number 41539
_diffrn_reflns_theta_full 27.08
_diffrn_reflns_theta_max 27.08
_diffrn_reflns_theta_min 1.29
_exptl_absorpt_coefficient_mu 0.388
_exptl_absorpt_correction_T_max 0.8828
_exptl_absorpt_correction_T_min 0.8007
_exptl_absorpt_correction_type none
_exptl_crystal_colour Yellow
_exptl_crystal_density_diffrn 1.150
_exptl_crystal_density_method 'not measured'
_exptl_crystal_description Needle
_exptl_crystal_F_000 4296
_exptl_crystal_size_max 0.60
_exptl_crystal_size_mid 0.40
_exptl_crystal_size_min 0.33
_refine_diff_density_max 0.619
_refine_diff_density_min -0.586
_refine_diff_density_rms 0.111
_refine_ls_extinction_method none
_refine_ls_goodness_of_fit_ref 1.997
_refine_ls_hydrogen_treatment Riding
_refine_ls_matrix_type 'Full matrix'
_refine_ls_number_parameters 722
_refine_ls_number_reflns 11211
_refine_ls_number_restraints 1152
_refine_ls_restrained_S_all 1.921
_refine_ls_R_factor_all 0.1524
_refine_ls_R_factor_gt 0.1005
_refine_ls_shift/su_max 0.001
_refine_ls_shift/su_mean 0.000
_refine_ls_structure_factor_coef Fsqd
_refine_ls_weighting_details w=1/s^2^(Fo^2^)
_refine_ls_weighting_scheme sigma
_refine_ls_wR_factor_gt 0.1613
_refine_ls_wR_factor_ref 0.1666
_reflns_number_gt 7001
_reflns_number_total 11211
_reflns_threshold_expression >2sigma(I)
_cod_data_source_file c3sc51262b.txt
_cod_data_source_block complex5
_cod_depositor_comments
;
The following automatic conversions were performed:

'_symmetry_cell_setting' value 'Monoclinic' changed to 'monoclinic'
according to
/usr/data/users/saulius/automatic-downloads/retrospective/RSC/lib/dictionaries/cif_core.dic
dictionary named 'cif_core.dic' version 2.4.2 from
2011-04-26.

'_refine_ls_weighting_scheme' value 'Sigma' changed to
'sigma' according to
/usr/data/users/saulius/automatic-downloads/retrospective/RSC/lib/dictionaries/cif_core.dic
dictionary named 'cif_core.dic' version 2.4.2 from 2011-04-26.

Automatic conversion script
Id: cif_fix_values 2281 2013-09-26 08:29:07Z andrius 

The following automatic conversions were performed:

'_atom_sites_solution_primary' value 'Direct methods' was changed to
'direct'.

'_atom_sites_solution_secondary' value 'Difference Fourier map' was
changed to 'difmap'.

'_atom_sites_solution_hydrogens' value 'Geometric positions' was
changed to 'geom'.

Automatic conversion script
Id: cif_fix_values 6452 2018-10-05 10:23:21Z andrius 
;
_cod_original_sg_symbol_H-M C2/c
_cod_database_code 1514553

loop_
_symmetry_equiv_pos_as_xyz
'x, y, z'
'-x, y, -z+1/2'
'x+1/2, y+1/2, z'
'-x+1/2, y+1/2, -z+1/2'
'-x, -y, -z'
'x, -y, z-1/2'
'-x+1/2, -y+1/2, -z'
'x+1/2, -y+1/2, z-1/2'

loop_
_atom_site_label
_atom_site_type_symbol
_atom_site_fract_x
_atom_site_fract_y
_atom_site_fract_z
_atom_site_U_iso_or_equiv
_atom_site_adp_type
_atom_site_occupancy
_atom_site_symmetry_multiplicity
_atom_site_calc_flag
_atom_site_refinement_flags
_atom_site_disorder_assembly
_atom_site_disorder_group
Fe1 Fe 0.59144(3) 0.12056(3) 0.04583(4) 0.0162(2) Uani 1 1 d U A .
P1 P 0.63574(6) 0.11111(7) 0.16669(8) 0.0183(4) Uani 1 1 d U . .
P2 P 0.58310(6) 0.22201(6) 0.05120(8) 0.0174(4) Uani 1 1 d U . .
P3 P 0.67975(6) 0.13607(6) 0.06911(8) 0.0185(4) Uani 1 1 d U . .
B1 B 0.7046(3) 0.2215(3) 0.1847(3) 0.0192(15) Uani 1 1 d U . .
C1 C 0.7562(2) 0.2651(2) 0.2519(3) 0.0196(13) Uani 1 1 d U A .
C2 C 0.8149(2) 0.2476(3) 0.2959(3) 0.0251(14) Uani 1 1 d U . .
H2 H 0.8259 0.2112 0.2840 0.030 Uiso 1 1 calc R A .
C3 C 0.8579(2) 0.2806(3) 0.3561(3) 0.0297(15) Uani 1 1 d U A .
H3 H 0.8973 0.2660 0.3853 0.036 Uiso 1 1 calc R . .
C4 C 0.8441(3) 0.3356(3) 0.3748(3) 0.0293(15) Uani 1 1 d U . .
H4 H 0.8737 0.3600 0.4145 0.035 Uiso 1 1 calc R A .
C5 C 0.7865(3) 0.3525(3) 0.3333(3) 0.0387(17) Uani 1 1 d U A .
H5 H 0.7753 0.3882 0.3463 0.046 Uiso 1 1 calc R . .
C6 C 0.7443(3) 0.3195(3) 0.2735(3) 0.0341(16) Uani 1 1 d U . .
H6 H 0.7049 0.3341 0.2453 0.041 Uiso 1 1 calc R A .
C7 C 0.6792(2) 0.1776(2) 0.2198(3) 0.0191(13) Uani 1 1 d U A .
H7A H 0.6549 0.2035 0.2278 0.023 Uiso 1 1 calc R . .
H7B H 0.7132 0.1630 0.2681 0.023 Uiso 1 1 calc R . .
C8 C 0.6501(2) 0.2634(2) 0.1172(3) 0.0199(13) Uani 1 1 d U A .
H8A H 0.6641 0.2834 0.0913 0.024 Uiso 1 1 calc R . .
H8B H 0.6406 0.2963 0.1386 0.024 Uiso 1 1 calc R . .
C9 C 0.7327(2) 0.1773(2) 0.1541(3) 0.0169(13) Uani 1 1 d U A .
H9A H 0.7587 0.1468 0.1923 0.020 Uiso 1 1 calc R . .
H9B H 0.7576 0.2031 0.1468 0.020 Uiso 1 1 calc R . .
C1_1 C 0.6838(3) 0.0431(3) 0.2051(3) 0.0402(18) Uani 1 1 d U A .
H1A_1 H 0.6579 0.0066 0.1854 0.048 Uiso 1 1 calc R . .
H1B_1 H 0.7066 0.0423 0.1849 0.048 Uiso 1 1 calc R . .
C2_1 C 0.72842(14) 0.03376(18) 0.28860(19) 0.0214(14) Uani 1 1 d DU . .
H2_1 H 0.7144 0.0579 0.3128 0.026 Uiso 1 1 calc R A .
C3_1 C 0.78984(17) 0.05590(18) 0.3182(2) 0.0315(16) Uani 1 1 d DU A .
H3A_1 H 0.7884 0.1003 0.3079 0.038 Uiso 1 1 calc R . .
H3B_1 H 0.8036 0.0339 0.2930 0.038 Uiso 1 1 calc R . .
C4_1 C 0.83342(16) 0.04506(19) 0.4004(2) 0.0407(18) Uani 1 1 d DU . .
H4A_1 H 0.8734 0.0571 0.4172 0.049 Uiso 1 1 calc R A .
H4B_1 H 0.8225 0.0709 0.4262 0.049 Uiso 1 1 calc R . .
C5_1 C 0.83345(16) -0.0219(2) 0.4184(2) 0.0464(19) Uani 1 1 d DU A .
H5A_1 H 0.8496 -0.0469 0.3979 0.056 Uiso 1 1 calc R . .
H5B_1 H 0.8596 -0.0272 0.4720 0.056 Uiso 1 1 calc R . .
C6_1 C 0.7731(2) -0.04507(19) 0.3890(2) 0.0424(18) Uani 1 1 d DU . .
H6A_1 H 0.7588 -0.0241 0.4142 0.051 Uiso 1 1 calc R A .
H6B_1 H 0.7750 -0.0896 0.3987 0.051 Uiso 1 1 calc R . .
C7_1 C 0.73012(16) -0.03354(18) 0.3072(2) 0.0401(18) Uani 1 1 d DU A .
H7A_1 H 0.7419 -0.0585 0.2816 0.048 Uiso 1 1 calc R . .
H7B_1 H 0.6903 -0.0468 0.2898 0.048 Uiso 1 1 calc R . .
C1_2 C 0.5819(9) 0.0979(12) 0.1922(11) 0.004(4) Uani 0.478(5) 1 d PU A 1
H1A_2 H 0.5596 0.1366 0.1805 0.005 Uiso 0.478(5) 1 calc PR A 1
H1B_2 H 0.5533 0.0667 0.1578 0.005 Uiso 0.478(5) 1 calc PR A 1
C2_2 C 0.6012(3) 0.0787(4) 0.2675(3) 0.016(3) Uani 0.478(5) 1 d PDU A 1
H2_2 H 0.6286 0.0430 0.2848 0.019 Uiso 0.478(5) 1 calc PR A 1
C3_2 C 0.5463(2) 0.0596(3) 0.2604(3) 0.018(3) Uani 0.478(5) 1 d PDU A 1
H3A_2 H 0.5279 0.0241 0.2270 0.021 Uiso 0.478(5) 1 calc PR A 1
H3B_2 H 0.5176 0.0938 0.2390 0.021 Uiso 0.478(5) 1 calc PR A 1
C4_2 C 0.5605(3) 0.0423(3) 0.3342(4) 0.029(3) Uani 0.478(5) 1 d PDU A 1
H4A_2 H 0.5235 0.0332 0.3282 0.035 Uiso 0.478(5) 1 calc PR A 1
H4B_2 H 0.5852 0.0048 0.3530 0.035 Uiso 0.478(5) 1 calc PR A 1
C5_2 C 0.5927(3) 0.0941(4) 0.3885(3) 0.023(3) Uani 0.478(5) 1 d PDU A 1
H5A_2 H 0.5657 0.1295 0.3727 0.027 Uiso 0.478(5) 1 calc PR A 1
H5B_2 H 0.6041 0.0806 0.4367 0.027 Uiso 0.478(5) 1 calc PR A 1
C6_2 C 0.6468(3) 0.1142(4) 0.3959(3) 0.027(3) Uani 0.478(5) 1 d PDU A 1
H6A_2 H 0.6761 0.0807 0.4178 0.033 Uiso 0.478(5) 1 calc PR A 1
H6B_2 H 0.6643 0.1502 0.4287 0.033 Uiso 0.478(5) 1 calc PR A 1
C7_2 C 0.6319(3) 0.1311(3) 0.3218(4) 0.026(3) Uani 0.478(5) 1 d PDU A 1
H7A_2 H 0.6061 0.1677 0.3025 0.032 Uiso 0.478(5) 1 calc PR A 1
H7B_2 H 0.6685 0.1417 0.3277 0.032 Uiso 0.478(5) 1 calc PR A 1
C1_21 C 0.5944(9) 0.0949(13) 0.2003(13) 0.036(7) Uani 0.522(5) 1 d PU A 2
H1A_21 H 0.5560 0.1160 0.1679 0.043 Uiso 0.522(5) 1 calc PR A 2
H1B_21 H 0.5861 0.0503 0.1943 0.043 Uiso 0.522(5) 1 calc PR A 2
C2_21 C 0.6201(3) 0.1121(3) 0.2822(3) 0.019(3) Uani 0.522(5) 1 d PDU A 2
H2_21 H 0.6620 0.1249 0.3077 0.022 Uiso 0.522(5) 1 calc PR A 2
C3_21 C 0.5875(3) 0.1652(3) 0.2865(3) 0.029(3) Uani 0.522(5) 1 d PDU A 2
H3A_21 H 0.5455 0.1542 0.2600 0.034 Uiso 0.522(5) 1 calc PR A 2
H3B_21 H 0.5899 0.2016 0.2625 0.034 Uiso 0.522(5) 1 calc PR A 2
C4_21 C 0.6132(4) 0.1812(3) 0.3655(4) 0.042(4) Uani 0.522(5) 1 d PDU A 2
H4A_21 H 0.6536 0.1971 0.3905 0.051 Uiso 0.522(5) 1 calc PR A 2
H4B_21 H 0.5891 0.2137 0.3662 0.051 Uiso 0.522(5) 1 calc PR A 2
C5_21 C 0.6142(4) 0.1251(4) 0.4055(4) 0.038(4) Uani 0.522(5) 1 d PDU A 2
H5A_21 H 0.6339 0.1358 0.4573 0.045 Uiso 0.522(5) 1 calc PR A 2
H5B_21 H 0.5733 0.1128 0.3844 0.045 Uiso 0.522(5) 1 calc PR A 2
C6_21 C 0.6457(4) 0.0717(3) 0.4013(4) 0.037(4) Uani 0.522(5) 1 d PDU A 2
H6A_21 H 0.6424 0.0354 0.4247 0.044 Uiso 0.522(5) 1 calc PR A 2
H6B_21 H 0.6880 0.0817 0.4281 0.044 Uiso 0.522(5) 1 calc PR A 2
C7_21 C 0.6197(4) 0.0566(2) 0.3222(4) 0.030(3) Uani 0.522(5) 1 d PDU A 2
H7A_21 H 0.6427 0.0230 0.3210 0.036 Uiso 0.522(5) 1 calc PR A 2
H7B_21 H 0.5787 0.0421 0.2970 0.036 Uiso 0.522(5) 1 calc PR A 2
C1_3 C 0.5301(2) 0.2395(2) 0.0710(3) 0.0227(14) Uani 1 1 d U A .
H1A_3 H 0.4905 0.2301 0.0261 0.027 Uiso 1 1 calc R . .
H1B_3 H 0.5376 0.2096 0.1083 0.027 Uiso 1 1 calc R . .
C2_3 C 0.52587(17) 0.30332(18) 0.0972(2) 0.0228(14) Uani 1 1 d DU . .
H2_3 H 0.5430 0.3340 0.0822 0.027 Uiso 1 1 calc R A .
C3_3 C 0.56144(17) 0.3057(2) 0.1797(2) 0.0418(18) Uani 1 1 d DU A .
H3A_3 H 0.6030 0.2956 0.2017 0.050 Uiso 1 1 calc R . .
H3B_3 H 0.5462 0.2745 0.1961 0.050 Uiso 1 1 calc R . .
C4_3 C 0.55835(17) 0.3691(2) 0.20616(19) 0.056(2) Uani 1 1 d DU . .
H4A_3 H 0.5794 0.3681 0.2596 0.068 Uiso 1 1 calc R A .
H4B_3 H 0.5780 0.3996 0.1952 0.068 Uiso 1 1 calc R . .
C5_3 C 0.4949(2) 0.3879(2) 0.1693(2) 0.058(2) Uani 1 1 d DU A .
H5A_3 H 0.4772 0.3605 0.1859 0.070 Uiso 1 1 calc R . .
H5B_3 H 0.4940 0.4303 0.1843 0.070 Uiso 1 1 calc R . .
C6_3 C 0.45872(17) 0.38528(19) 0.0876(2) 0.0366(16) Uani 1 1 d DU . .
H6A_3 H 0.4730 0.4166 0.0701 0.044 Uiso 1 1 calc R A .
H6B_3 H 0.4172 0.3947 0.0663 0.044 Uiso 1 1 calc R . .
C7_3 C 0.46254(15) 0.32189(19) 0.06226(19) 0.0280(15) Uani 1 1 d DU A .
H7A_3 H 0.4441 0.2913 0.0749 0.034 Uiso 1 1 calc R . .
H7B_3 H 0.4404 0.3221 0.0086 0.034 Uiso 1 1 calc R . .
C1_4 C 0.5503(2) 0.2598(2) -0.0382(3) 0.0207(13) Uani 1 1 d U A .
H1A_4 H 0.5829 0.2690 -0.0415 0.025 Uiso 1 1 calc R . .
H1B_4 H 0.5249 0.2291 -0.0765 0.025 Uiso 1 1 calc R . .
C2_4 C 0.51347(17) 0.31958(14) -0.0585(2) 0.0199(13) Uani 1 1 d DU . .
H2_4 H 0.4908 0.3154 -0.0380 0.024 Uiso 1 1 calc R A .
C3_4 C 0.55035(13) 0.37748(17) -0.02556(19) 0.0279(14) Uani 1 1 d DU A .
H3A_4 H 0.5738 0.3832 -0.0443 0.034 Uiso 1 1 calc R . .
H3B_4 H 0.5780 0.3728 0.0280 0.034 Uiso 1 1 calc R . .
C4_4 C 0.51198(19) 0.43424(15) -0.0438(2) 0.0319(16) Uani 1 1 d DU . .
H4A_4 H 0.4922 0.4309 -0.0200 0.038 Uiso 1 1 calc R A .
H4B_4 H 0.5371 0.4714 -0.0248 0.038 Uiso 1 1 calc R . .
C5_4 C 0.4662(2) 0.44020(15) -0.1255(2) 0.0427(18) Uani 1 1 d DU A .
H5A_4 H 0.4400 0.4752 -0.1357 0.051 Uiso 1 1 calc R . .
H5B_4 H 0.4862 0.4492 -0.1483 0.051 Uiso 1 1 calc R . .
C6_4 C 0.42957(15) 0.3832(2) -0.1594(2) 0.0449(18) Uani 1 1 d DU . .
H6A_4 H 0.4026 0.3882 -0.2130 0.054 Uiso 1 1 calc R A .
H6B_4 H 0.4054 0.3770 -0.1417 0.054 Uiso 1 1 calc R . .
C7_4 C 0.46856(19) 0.32712(16) -0.14041(19) 0.0360(16) Uani 1 1 d DU A .
H7A_4 H 0.4436 0.2899 -0.1608 0.043 Uiso 1 1 calc R . .
H7B_4 H 0.4893 0.3313 -0.1630 0.043 Uiso 1 1 calc R . .
C1_5 C 0.6842(2) 0.1842(2) 0.0056(3) 0.0231(14) Uani 1 1 d U A .
H1A_5 H 0.6843 0.2274 0.0190 0.028 Uiso 1 1 calc R . .
H1B_5 H 0.7235 0.1765 0.0171 0.028 Uiso 1 1 calc R . .
C2_5 C 0.63943(19) 0.18053(18) -0.07839(17) 0.0260(14) Uani 1 1 d DU . .
H2_5 H 0.5991 0.1827 -0.0908 0.031 Uiso 1 1 calc R A .
C3_5 C 0.64711(19) 0.23625(15) -0.1120(2) 0.0293(15) Uani 1 1 d DU A .
H3A_5 H 0.6873 0.2361 -0.0990 0.035 Uiso 1 1 calc R . .
H3B_5 H 0.6426 0.2740 -0.0917 0.035 Uiso 1 1 calc R . .
C4_5 C 0.6022(2) 0.23686(16) -0.1951(2) 0.0430(18) Uani 1 1 d DU . .
H4A_5 H 0.5622 0.2423 -0.2083 0.052 Uiso 1 1 calc R A .
H4B_5 H 0.6105 0.2718 -0.2154 0.052 Uiso 1 1 calc R . .
C5_5 C 0.6048(2) 0.1774(2) -0.22754(18) 0.0424(18) Uani 1 1 d DU A .
H5A_5 H 0.5733 0.1776 -0.2807 0.051 Uiso 1 1 calc R . .
H5B_5 H 0.6430 0.1751 -0.2201 0.051 Uiso 1 1 calc R . .
C6_5 C 0.5979(2) 0.12167(17) -0.1945(2) 0.0436(17) Uani 1 1 d DU . .
H6A_5 H 0.6031 0.0842 -0.2146 0.052 Uiso 1 1 calc R A .
H6B_5 H 0.5577 0.1209 -0.2074 0.052 Uiso 1 1 calc R . .
C7_5 C 0.64298(19) 0.12200(15) -0.1118(2) 0.0312(15) Uani 1 1 d DU A .
H7A_5 H 0.6360 0.0862 -0.0911 0.037 Uiso 1 1 calc R . .
H7B_5 H 0.6830 0.1181 -0.0990 0.037 Uiso 1 1 calc R . .
C1_6 C 0.7154(9) 0.0703(9) 0.0654(10) 0.008(5) Uani 0.437(8) 1 d PU A 1
H1A_6 H 0.7104 0.0398 0.0935 0.010 Uiso 0.437(8) 1 calc PR A 1
H1B_6 H 0.6871 0.0574 0.0140 0.010 Uiso 0.437(8) 1 calc PR A 1
C2_6 C 0.7718(3) 0.0514(4) 0.0813(5) 0.014(4) Uani 0.437(8) 1 d PDU A 1
H2_6 H 0.7660 0.0612 0.0346 0.017 Uiso 0.437(8) 1 calc PR A 1
C3_6 C 0.8245(4) 0.0911(3) 0.1359(5) 0.024(4) Uani 0.437(8) 1 d PDU A 1
H3A_6 H 0.8375 0.0811 0.1857 0.029 Uiso 0.437(8) 1 calc PR A 1
H3B_6 H 0.8127 0.1348 0.1265 0.029 Uiso 0.437(8) 1 calc PR A 1
C4_6 C 0.8757(4) 0.0812(4) 0.1313(7) 0.025(5) Uani 0.437(8) 1 d PDU A 1
H4A_6 H 0.8645 0.0960 0.0836 0.030 Uiso 0.437(8) 1 calc PR A 1
H4B_6 H 0.9102 0.1053 0.1700 0.030 Uiso 0.437(8) 1 calc PR A 1
C5_6 C 0.8920(3) 0.0138(5) 0.1402(7) 0.039(8) Uani 0.437(8) 1 d PDU A 1
H5A_6 H 0.9230 0.0082 0.1331 0.046 Uiso 0.437(8) 1 calc PR A 1
H5B_6 H 0.9084 0.0009 0.1904 0.046 Uiso 0.437(8) 1 calc PR A 1
C6_6 C 0.8405(4) -0.0264(4) 0.0872(6) 0.037(4) Uani 0.437(8) 1 d PDU A 1
H6A_6 H 0.8526 -0.0700 0.0978 0.044 Uiso 0.437(8) 1 calc PR A 1
H6B_6 H 0.8272 -0.0174 0.0371 0.044 Uiso 0.437(8) 1 calc PR A 1
C7_6 C 0.7898(4) -0.0158(3) 0.0923(6) 0.018(4) Uani 0.437(8) 1 d PDU A 1
H7A_6 H 0.7556 -0.0409 0.0549 0.021 Uiso 0.437(8) 1 calc PR A 1
H7B_6 H 0.8017 -0.0293 0.1408 0.021 Uiso 0.437(8) 1 calc PR A 1
C1_61 C 0.7184(7) 0.0586(7) 0.0819(9) 0.020(4) Uani 0.563(8) 1 d PU A 2
H1A_61 H 0.7114 0.0313 0.1107 0.024 Uiso 0.563(8) 1 calc PR A 2
H1B_61 H 0.6987 0.0396 0.0333 0.024 Uiso 0.563(8) 1 calc PR A 2
C2_61 C 0.7832(3) 0.0592(4) 0.1178(5) 0.024(3) Uani 0.563(8) 1 d PDU A 2
H2_61 H 0.8023 0.0664 0.1707 0.029 Uiso 0.563(8) 1 calc PR A 2
C3_61 C 0.8136(3) 0.1026(3) 0.0980(4) 0.025(3) Uani 0.563(8) 1 d PDU A 2
H3A_61 H 0.8057 0.1455 0.1040 0.030 Uiso 0.563(8) 1 calc PR A 2
H3B_61 H 0.7972 0.0966 0.0461 0.030 Uiso 0.563(8) 1 calc PR A 2
C4_61 C 0.8801(3) 0.0918(4) 0.1455(6) 0.036(5) Uani 0.563(8) 1 d PDU A 2
H4A_61 H 0.8981 0.1185 0.1287 0.043 Uiso 0.563(8) 1 calc PR A 2
H4B_61 H 0.8974 0.1026 0.1966 0.043 Uiso 0.563(8) 1 calc PR A 2
C5_61 C 0.8936(3) 0.0252(5) 0.1415(6) 0.048(7) Uani 0.563(8) 1 d PDU A 2
H5A_61 H 0.8811 0.0162 0.0917 0.058 Uiso 0.563(8) 1 calc PR A 2
H5B_61 H 0.9366 0.0187 0.1756 0.058 Uiso 0.563(8) 1 calc PR A 2
C6_61 C 0.8634(4) -0.0186(3) 0.1602(5) 0.051(4) Uani 0.563(8) 1 d PDU A 2
H6A_61 H 0.8797 -0.0137 0.2121 0.061 Uiso 0.563(8) 1 calc PR A 2
H6B_61 H 0.8710 -0.0613 0.1530 0.061 Uiso 0.563(8) 1 calc PR A 2
C7_61 C 0.7973(3) -0.0070(3) 0.1126(6) 0.035(4) Uani 0.563(8) 1 d PDU A 2
H7A_61 H 0.7804 -0.0166 0.0613 0.041 Uiso 0.563(8) 1 calc PR A 2
H7B_61 H 0.7788 -0.0347 0.1280 0.041 Uiso 0.563(8) 1 calc PR A 2
C52 C 0.5256(2) 0.0208(2) 0.0297(3) 0.0179(13) Uani 1 1 d U . .
H52 H 0.5382 0.0074 0.0789 0.021 Uiso 1 1 calc R . .
C53 C 0.5076(2) 0.0888(2) 0.0182(3) 0.0168(13) Uani 1 1 d U . .
H53 H 0.5013 0.1091 0.0497 0.020 Uiso 1 1 calc R A .
C54 C 0.5009(2) 0.1194(2) -0.0391(3) 0.0200(13) Uani 1 1 d U A .
H54 H 0.4753 0.1537 -0.0604 0.024 Uiso 1 1 calc R . .
C55 C 0.5322(2) 0.0998(2) -0.0663(3) 0.0208(14) Uani 1 1 d U . .
H55 H 0.5261 0.1186 -0.1078 0.025 Uiso 1 1 calc R A .
C56 C 0.5727(2) 0.0514(2) -0.0294(3) 0.0195(13) Uani 1 1 d U A .
H56 H 0.5963 0.0390 -0.0441 0.023 Uiso 1 1 calc R . .
C57 C 0.5784(2) 0.0215(2) 0.0282(3) 0.0191(13) Uani 1 1 d U . .
H57 H 0.6143 0.0021 0.0654 0.023 Uiso 1 1 calc R A .
O1A O 0.7500 0.2500 0.5000 0.071(2) Uani 1 2 d SU . .
C1A C 0.7435(6) 0.2649(7) 0.4321(8) 0.055(4) Uani 0.50 1 d PU B -1
H1A1 H 0.7568 0.3069 0.4323 0.066 Uiso 0.50 1 calc PR B -1
H1A2 H 0.7031 0.2581 0.3876 0.066 Uiso 0.50 1 calc PR B -1
C1B C 0.7972(6) 0.1992(6) 0.5129(7) 0.044(4) Uani 0.50 1 d PU B 2
H1A3 H 0.8374 0.2079 0.5569 0.053 Uiso 0.50 1 calc PR B 2
H1A4 H 0.7856 0.1570 0.5155 0.053 Uiso 0.50 1 calc PR B 2
C2A C 0.7916(3) 0.2098(3) 0.4454(4) 0.077(3) Uani 1 1 d U . .
H2A1 H 0.7971 0.2127 0.4070 0.115 Uiso 1 1 calc R B -1
H2A2 H 0.7759 0.1692 0.4437 0.115 Uiso 1 1 calc R B -1
H2A3 H 0.8294 0.2158 0.4930 0.115 Uiso 1 1 calc R B -1
H2A4 H 0.8286 0.1991 0.4533 0.115 Uiso 1 1 calc R B 2
H2A5 H 0.7826 0.2531 0.4316 0.115 Uiso 1 1 calc R B 2
H2A6 H 0.7598 0.1842 0.4063 0.115 Uiso 1 1 calc R B 2

loop_
_atom_site_aniso_label
_atom_site_aniso_U_11
_atom_site_aniso_U_22
_atom_site_aniso_U_33
_atom_site_aniso_U_23
_atom_site_aniso_U_13
_atom_site_aniso_U_12
Fe1 0.0131(4) 0.0172(4) 0.0150(4) -0.0003(4) 0.0067(4) -0.0003(4)
P1 0.0174(8) 0.0166(8) 0.0153(8) 0.0011(7) 0.0067(7) 0.0050(7)
P2 0.0135(8) 0.0206(8) 0.0143(8) -0.0017(7) 0.0061(7) -0.0020(7)
P3 0.0150(8) 0.0204(9) 0.0184(8) -0.0050(7) 0.0090(7) -0.0032(7)
B1 0.016(3) 0.019(3) 0.019(3) -0.001(3) 0.008(3) -0.003(3)
C1 0.018(3) 0.018(3) 0.022(3) -0.002(2) 0.012(3) -0.005(2)
C2 0.022(3) 0.023(3) 0.031(3) -0.006(3) 0.016(3) -0.003(3)
C3 0.014(3) 0.040(4) 0.028(3) -0.009(3) 0.008(3) -0.004(3)
C4 0.030(4) 0.025(3) 0.022(3) -0.003(3) 0.009(3) -0.006(3)
C5 0.032(4) 0.028(4) 0.046(4) -0.015(3) 0.018(3) 0.000(3)
C6 0.020(3) 0.034(4) 0.031(4) -0.009(3) 0.005(3) 0.005(3)
C7 0.018(3) 0.020(3) 0.016(3) 0.000(2) 0.008(2) 0.006(2)
C8 0.020(3) 0.019(3) 0.024(3) -0.001(2) 0.014(3) -0.001(2)
C9 0.019(3) 0.014(3) 0.018(3) -0.003(2) 0.011(3) -0.004(2)
C1_1 0.042(4) 0.029(4) 0.026(4) -0.003(3) 0.008(3) 0.017(3)
C2_1 0.026(3) 0.016(3) 0.020(3) 0.002(2) 0.013(3) 0.006(3)
C3_1 0.029(4) 0.038(4) 0.030(4) 0.013(3) 0.019(3) 0.006(3)
C4_1 0.022(3) 0.051(4) 0.038(4) 0.011(3) 0.012(3) 0.004(3)
C5_1 0.045(4) 0.049(4) 0.034(4) 0.019(3) 0.018(3) 0.018(3)
C6_1 0.041(4) 0.034(4) 0.049(4) 0.023(3) 0.025(4) 0.010(3)
C7_1 0.032(4) 0.036(4) 0.045(4) 0.006(3) 0.019(3) -0.001(3)
C1_2 0.004(5) 0.005(5) 0.006(5) 0.000(2) 0.003(3) -0.001(2)
C2_2 0.013(6) 0.015(6) 0.016(6) 0.011(5) 0.007(5) 0.008(5)
C3_2 0.016(5) 0.012(6) 0.019(6) 0.005(4) 0.007(5) 0.006(4)
C4_2 0.024(6) 0.036(7) 0.034(7) 0.002(5) 0.021(5) 0.008(5)
C5_2 0.034(7) 0.022(6) 0.020(6) 0.001(5) 0.021(5) -0.003(5)
C6_2 0.023(6) 0.039(7) 0.016(6) -0.007(5) 0.009(5) -0.005(6)
C7_2 0.026(6) 0.025(7) 0.028(7) 0.006(5) 0.016(5) -0.002(5)
C1_21 0.032(11) 0.028(8) 0.040(9) 0.001(6) 0.018(8) 0.003(7)
C2_21 0.016(5) 0.020(6) 0.022(6) 0.000(5) 0.013(5) -0.001(5)
C3_21 0.033(6) 0.025(6) 0.032(6) 0.007(5) 0.021(5) 0.005(5)
C4_21 0.037(6) 0.049(7) 0.038(7) -0.010(5) 0.020(5) -0.010(5)
C5_21 0.038(7) 0.041(7) 0.031(6) -0.009(5) 0.019(5) -0.007(6)
C6_21 0.034(7) 0.048(7) 0.019(6) 0.012(5) 0.011(5) 0.001(6)
C7_21 0.030(6) 0.019(6) 0.035(6) 0.007(5) 0.017(5) -0.002(5)
C1_3 0.024(3) 0.020(3) 0.020(3) 0.010(3) 0.011(3) 0.004(3)
C2_3 0.025(3) 0.031(3) 0.016(3) 0.008(3) 0.014(3) 0.012(3)
C3_3 0.036(4) 0.066(5) 0.025(4) 0.006(3) 0.019(3) 0.021(3)
C4_3 0.048(4) 0.081(5) 0.032(4) -0.009(4) 0.020(3) 0.031(4)
C5_3 0.063(5) 0.081(5) 0.038(4) -0.003(4) 0.034(4) 0.026(4)
C6_3 0.037(4) 0.047(4) 0.030(4) -0.003(3) 0.022(3) 0.010(3)
C7_3 0.027(3) 0.033(3) 0.028(3) 0.000(3) 0.018(3) 0.007(3)
C1_4 0.025(3) 0.018(3) 0.021(3) 0.000(2) 0.015(3) 0.002(2)
C2_4 0.025(3) 0.018(3) 0.015(3) 0.000(2) 0.011(3) -0.002(3)
C3_4 0.036(3) 0.019(3) 0.035(3) 0.001(3) 0.025(3) -0.005(3)
C4_4 0.040(4) 0.020(3) 0.038(4) -0.010(3) 0.024(3) -0.005(3)
C5_4 0.057(4) 0.023(4) 0.047(4) 0.011(3) 0.031(4) 0.005(3)
C6_4 0.055(4) 0.026(4) 0.028(4) 0.001(3) 0.011(3) 0.009(3)
C7_4 0.047(4) 0.029(3) 0.020(3) 0.002(3) 0.014(3) -0.001(3)
C1_5 0.022(3) 0.030(3) 0.018(3) -0.004(3) 0.012(3) -0.004(3)
C2_5 0.022(3) 0.041(4) 0.018(3) -0.006(3) 0.014(3) -0.012(3)
C3_5 0.027(3) 0.036(4) 0.022(3) -0.008(3) 0.013(3) -0.010(3)
C4_5 0.047(4) 0.041(4) 0.027(4) -0.002(3) 0.014(3) -0.002(3)
C5_5 0.051(4) 0.042(4) 0.025(4) 0.001(3) 0.018(3) -0.007(3)
C6_5 0.045(4) 0.055(4) 0.030(4) -0.018(3) 0.022(3) -0.017(4)
C7_5 0.037(4) 0.035(4) 0.025(3) -0.009(3) 0.020(3) -0.012(3)
C1_6 0.009(5) 0.008(5) 0.007(5) 0.001(3) 0.004(3) -0.002(3)
C2_6 0.007(6) 0.013(6) 0.019(7) -0.001(5) 0.006(5) -0.002(5)
C3_6 0.023(7) 0.016(7) 0.024(7) 0.004(6) 0.008(6) 0.000(5)
C4_6 0.022(8) 0.019(8) 0.024(8) 0.001(6) 0.009(6) 0.007(6)
C5_6 0.029(10) 0.043(9) 0.046(11) 0.006(7) 0.024(8) 0.017(7)
C6_6 0.037(7) 0.045(8) 0.030(7) -0.004(6) 0.020(6) 0.010(6)
C7_6 0.018(7) 0.014(7) 0.026(7) 0.002(5) 0.015(6) 0.010(5)
C1_61 0.026(6) 0.023(7) 0.019(7) 0.006(5) 0.018(6) 0.001(5)
C2_61 0.023(6) 0.019(6) 0.024(6) -0.014(5) 0.011(5) 0.004(5)
C3_61 0.022(6) 0.026(6) 0.027(6) 0.000(5) 0.014(5) 0.006(4)
C4_61 0.026(7) 0.037(7) 0.044(8) 0.010(6) 0.020(6) 0.007(5)
C5_61 0.036(9) 0.057(9) 0.051(10) 0.003(6) 0.025(7) 0.003(6)
C6_61 0.041(7) 0.045(7) 0.055(7) 0.018(6) 0.022(6) 0.011(5)
C7_61 0.029(7) 0.025(7) 0.042(7) -0.002(5) 0.017(5) 0.005(5)
C52 0.017(3) 0.019(3) 0.017(3) 0.003(2) 0.009(3) -0.001(2)
C53 0.011(3) 0.019(3) 0.014(3) -0.003(2) 0.003(2) -0.004(2)
C54 0.012(3) 0.017(3) 0.021(3) 0.003(3) 0.005(2) 0.001(2)
C55 0.020(3) 0.027(3) 0.013(3) 0.006(2) 0.008(3) -0.005(3)
C56 0.018(3) 0.016(3) 0.023(3) -0.010(3) 0.012(3) -0.005(2)
C57 0.009(3) 0.023(3) 0.019(3) 0.000(3) 0.005(3) -0.002(2)
O1A 0.087(5) 0.072(5) 0.071(5) -0.018(4) 0.057(4) -0.027(4)
C1A 0.058(8) 0.064(8) 0.056(8) -0.001(6) 0.042(6) 0.001(6)
C1B 0.049(7) 0.046(7) 0.048(7) -0.002(6) 0.035(6) -0.005(6)
C2A 0.074(5) 0.083(6) 0.060(5) -0.012(4) 0.032(4) -0.008(5)

loop_
_atom_type_symbol
_atom_type_description
_atom_type_scat_dispersion_real
_atom_type_scat_dispersion_imag
_atom_type_scat_source
C C 0.0033 0.0016 'International Tables Vol C Tables 4.2.6.8 and 6.1.1.4'
H H 0.0000 0.0000 'International Tables Vol C Tables 4.2.6.8 and 6.1.1.4'
B B 0.0013 0.0007 'International Tables Vol C Tables 4.2.6.8 and 6.1.1.4'
O O 0.0106 0.0060 'International Tables Vol C Tables 4.2.6.8 and 6.1.1.4'
P P 0.1023 0.0942 'International Tables Vol C Tables 4.2.6.8 and 6.1.1.4'
Fe Fe 0.3463 0.8444 'International Tables Vol C Tables 4.2.6.8 and 6.1.1.4'

loop_
_geom_angle_atom_site_label_1
_geom_angle_atom_site_label_2
_geom_angle_atom_site_label_3
_geom_angle
_geom_angle_site_symmetry_1
_geom_angle_site_symmetry_3
_geom_angle_publ_flag
C54 Fe1 C56 70.2(2) . . ?
C54 Fe1 C55 39.32(19) . . ?
C56 Fe1 C55 39.07(19) . . ?
C54 Fe1 C53 37.59(18) . . ?
C56 Fe1 C53 80.4(2) . . ?
C55 Fe1 C53 68.84(19) . . ?
C54 Fe1 C57 80.7(2) . . ?
C56 Fe1 C57 37.70(18) . . ?
C55 Fe1 C57 68.9(2) . . ?
C53 Fe1 C57 66.26(19) . . ?
C54 Fe1 P2 87.25(15) . . ?
C56 Fe1 P2 140.41(16) . . ?
C55 Fe1 P2 104.17(15) . . ?
C53 Fe1 P2 101.44(14) . . ?
C57 Fe1 P2 167.23(14) . . ?
C54 Fe1 P3 142.44(15) . . ?
C56 Fe1 P3 90.27(15) . . ?
C55 Fe1 P3 106.64(15) . . ?
C53 Fe1 P3 169.59(15) . . ?
C57 Fe1 P3 103.47(14) . . ?
P2 Fe1 P3 88.70(6) . . yes
C54 Fe1 P1 127.66(15) . . ?
C56 Fe1 P1 128.27(16) . . ?
C55 Fe1 P1 157.46(15) . . ?
C53 Fe1 P1 92.33(14) . . ?
C57 Fe1 P1 92.59(15) . . ?
P2 Fe1 P1 91.31(6) . . yes
P3 Fe1 P1 89.74(6) . . yes
C1_21 P1 C7 103.2(9) . . ?
C1_21 P1 C1_1 97.2(8) . . ?
C7 P1 C1_1 108.0(3) . . ?
C1_21 P1 C1_2 7.2(12) . . ?
C7 P1 C1_2 104.9(7) . . ?
C1_1 P1 C1_2 103.1(7) . . ?
C1_21 P1 Fe1 121.1(7) . . ?
C7 P1 Fe1 113.86(17) . . ?
C1_1 P1 Fe1 111.6(2) . . ?
C1_2 P1 Fe1 114.5(6) . . ?
C8 P2 C1_3 107.0(2) . . ?
C8 P2 C1_4 106.5(2) . . ?
C1_3 P2 C1_4 103.4(2) . . ?
C8 P2 Fe1 116.53(18) . . ?
C1_3 P2 Fe1 110.21(17) . . ?
C1_4 P2 Fe1 112.22(17) . . ?
C1_6 P3 C9 108.5(7) . . ?
C1_6 P3 C1_5 96.5(6) . . ?
C9 P3 C1_5 99.1(2) . . ?
C1_6 P3 C1_61 12.1(8) . . ?
C9 P3 C1_61 103.6(5) . . ?
C1_5 P3 C1_61 108.4(5) . . ?
C1_6 P3 Fe1 116.6(6) . . ?
C9 P3 Fe1 114.56(17) . . ?
C1_5 P3 Fe1 118.97(18) . . ?
C1_61 P3 Fe1 110.7(5) . . ?
C9 B1 C1 110.4(4) . . ?
C9 B1 C7 109.0(4) . . ?
C1 B1 C7 106.3(4) . . ?
C9 B1 C8 110.1(4) . . ?
C1 B1 C8 111.4(4) . . ?
C7 B1 C8 109.5(4) . . ?
C2 C1 C6 114.4(5) . . ?
C2 C1 B1 122.0(5) . . ?
C6 C1 B1 123.4(5) . . ?
C3 C2 C1 123.0(5) . . ?
C2 C3 C4 120.6(5) . . ?
C5 C4 C3 117.1(5) . . ?
C4 C5 C6 121.6(6) . . ?
C5 C6 C1 123.2(6) . . ?
B1 C7 P1 116.9(4) . . ?
B1 C8 P2 115.6(4) . . ?
B1 C9 P3 116.1(3) . . ?
C2_1 C1_1 P1 121.3(4) . . ?
C7_1 C2_1 C3_1 110.15(17) . . ?
C7_1 C2_1 C1_1 109.7(3) . . ?
C3_1 C2_1 C1_1 112.5(4) . . ?
C2_1 C3_1 C4_1 111.63(18) . . ?
C5_1 C4_1 C3_1 110.56(19) . . ?
C6_1 C5_1 C4_1 112.65(18) . . ?
C5_1 C6_1 C7_1 110.87(18) . . ?
C2_1 C7_1 C6_1 111.77(18) . . ?
C2_2 C1_2 P1 124.2(12) . . ?
C7_2 C2_2 C3_2 110.16(18) . . ?
C7_2 C2_2 C1_2 111.2(10) . . ?
C3_2 C2_2 C1_2 107.5(9) . . ?
C2_2 C3_2 C4_2 111.70(18) . . ?
C5_2 C4_2 C3_2 110.62(19) . . ?
C6_2 C5_2 C4_2 112.67(19) . . ?
C5_2 C6_2 C7_2 110.84(19) . . ?
C2_2 C7_2 C6_2 111.73(19) . . ?
C2_21 C1_21 P1 120.1(14) . . ?
C7_21 C2_21 C3_21 110.14(18) . . ?
C7_21 C2_21 C1_21 110.9(11) . . ?
C3_21 C2_21 C1_21 112.6(10) . . ?
C2_21 C3_21 C4_21 111.68(18) . . ?
C5_21 C4_21 C3_21 110.64(19) . . ?
C6_21 C5_21 C4_21 112.69(19) . . ?
C5_21 C6_21 C7_21 110.84(19) . . ?
C2_21 C7_21 C6_21 111.70(19) . . ?
C2_3 C1_3 P2 122.8(3) . . ?
C7_3 C2_3 C3_3 110.12(17) . . ?
C7_3 C2_3 C1_3 112.0(3) . . ?
C3_3 C2_3 C1_3 111.3(3) . . ?
C2_3 C3_3 C4_3 111.68(18) . . ?
C5_3 C4_3 C3_3 110.62(19) . . ?
C6_3 C5_3 C4_3 112.68(19) . . ?
C5_3 C6_3 C7_3 110.83(18) . . ?
C2_3 C7_3 C6_3 111.71(18) . . ?
C2_4 C1_4 P2 120.4(3) . . ?
C7_4 C2_4 C3_4 110.13(17) . . ?
C7_4 C2_4 C1_4 112.2(3) . . ?
C3_4 C2_4 C1_4 114.0(3) . . ?
C2_4 C3_4 C4_4 111.66(18) . . ?
C5_4 C4_4 C3_4 110.61(19) . . ?
C6_4 C5_4 C4_4 112.67(18) . . ?
C5_4 C6_4 C7_4 110.83(18) . . ?
C2_4 C7_4 C6_4 111.69(18) . . ?
C2_5 C1_5 P3 123.5(3) . . ?
C7_5 C2_5 C3_5 110.14(17) . . ?
C7_5 C2_5 C1_5 114.5(3) . . ?
C3_5 C2_5 C1_5 109.0(3) . . ?
C2_5 C3_5 C4_5 111.72(18) . . ?
C5_5 C4_5 C3_5 110.66(19) . . ?
C6_5 C5_5 C4_5 112.70(19) . . ?
C5_5 C6_5 C7_5 110.82(18) . . ?
C2_5 C7_5 C6_5 111.67(18) . . ?
C2_6 C1_6 P3 140.8(13) . . ?
C1_6 C2_6 C7_6 121.1(9) . . ?
C1_6 C2_6 C3_6 115.6(10) . . ?
C7_6 C2_6 C3_6 110.14(18) . . ?
C2_6 C3_6 C4_6 111.68(18) . . ?
C5_6 C4_6 C3_6 110.63(19) . . ?
C6_6 C5_6 C4_6 112.69(19) . . ?
C5_6 C6_6 C7_6 110.85(19) . . ?
C2_6 C7_6 C6_6 111.72(19) . . ?
C2_61 C1_61 P3 118.2(10) . . ?
C1_61 C2_61 C7_61 104.1(8) . . ?
C1_61 C2_61 C3_61 124.6(8) . . ?
C7_61 C2_61 C3_61 110.14(18) . . ?
C2_61 C3_61 C4_61 111.66(18) . . ?
C5_61 C4_61 C3_61 110.60(19) . . ?
C6_61 C5_61 C4_61 112.67(19) . . ?
C5_61 C6_61 C7_61 110.85(19) . . ?
C2_61 C7_61 C6_61 111.72(19) . . ?
C57 C52 C53 102.6(4) . . ?
C57 C52 C52 113.9(5) . 5_655 ?
C53 C52 C52 111.7(5) . 5_655 ?
C54 C53 C52 118.2(5) . . ?
C54 C53 Fe1 68.3(3) . . ?
C52 C53 Fe1 93.7(3) . . ?
C53 C54 C55 120.2(5) . . ?
C53 C54 Fe1 74.1(3) . . ?
C55 C54 Fe1 70.8(3) . . ?
C56 C55 C54 117.5(5) . . ?
C56 C55 Fe1 70.1(3) . . ?
C54 C55 Fe1 69.9(3) . . ?
C57 C56 C55 120.9(5) . . ?
C57 C56 Fe1 74.5(3) . . ?
C55 C56 Fe1 70.8(3) . . ?
C56 C57 C52 117.7(5) . . ?
C56 C57 Fe1 67.9(3) . . ?
C52 C57 Fe1 93.7(3) . . ?
C1A O1A C1A 180.0(12) . 7_656 ?
C1A O1A C1B 85.1(7) . . ?
C1A O1A C1B 94.9(7) 7_656 . ?
C1A O1A C1B 94.9(7) . 7_656 ?
C1A O1A C1B 85.1(7) 7_656 7_656 ?
C1B O1A C1B 179.997(4) . 7_656 ?
O1A C1A C2A 94.1(8) . . ?
C2A C1B O1A 98.0(8) . . ?
C1B C2A C1A 82.7(7) . . ?

loop_
_geom_bond_atom_site_label_1
_geom_bond_atom_site_label_2
_geom_bond_distance
_geom_bond_site_symmetry_2
_geom_bond_publ_flag
Fe1 C54 2.100(5) . yes
Fe1 C56 2.103(5) . yes
Fe1 C55 2.112(5) . yes
Fe1 C53 2.174(5) . yes
Fe1 C57 2.188(5) . yes
Fe1 P2 2.2345(16) . yes
Fe1 P3 2.2501(16) . yes
Fe1 P1 2.2619(16) . yes
P1 C1_21 1.78(3) . ?
P1 C7 1.818(5) . ?
P1 C1_1 1.844(6) . ?
P1 C1_2 1.95(2) . ?
P2 C8 1.810(5) . ?
P2 C1_3 1.848(5) . ?
P2 C1_4 1.859(5) . ?
P3 C1_6 1.78(2) . ?
P3 C9 1.833(5) . ?
P3 C1_5 1.857(5) . ?
P3 C1_61 1.937(17) . ?
B1 C9 1.646(8) . ?
B1 C1 1.650(8) . ?
B1 C7 1.662(8) . ?
B1 C8 1.661(8) . ?
C1 C2 1.389(7) . ?
C1 C6 1.400(7) . ?
C2 C3 1.376(7) . ?
C3 C4 1.403(7) . ?
C4 C5 1.362(7) . ?
C5 C6 1.367(7) . ?
C1_1 C2_1 1.552(6) . ?
C2_1 C7_1 1.520(3) . ?
C2_1 C3_1 1.521(3) . ?
C3_1 C4_1 1.531(3) . ?
C4_1 C5_1 1.517(3) . ?
C5_1 C6_1 1.503(3) . ?
C6_1 C7_1 1.526(3) . ?
C1_2 C2_2 1.52(2) . ?
C2_2 C7_2 1.520(3) . ?
C2_2 C3_2 1.520(3) . ?
C3_2 C4_2 1.531(3) . ?
C4_2 C5_2 1.516(3) . ?
C5_2 C6_2 1.503(3) . ?
C6_2 C7_2 1.526(3) . ?
C1_21 C2_21 1.60(3) . ?
C2_21 C7_21 1.520(3) . ?
C2_21 C3_21 1.521(3) . ?
C3_21 C4_21 1.531(3) . ?
C4_21 C5_21 1.516(3) . ?
C5_21 C6_21 1.503(3) . ?
C6_21 C7_21 1.526(3) . ?
C1_3 C2_3 1.546(6) . ?
C2_3 C7_3 1.520(3) . ?
C2_3 C3_3 1.521(3) . ?
C3_3 C4_3 1.531(3) . ?
C4_3 C5_3 1.516(3) . ?
C5_3 C6_3 1.503(3) . ?
C6_3 C7_3 1.526(3) . ?
C1_4 C2_4 1.556(6) . ?
C2_4 C7_4 1.520(3) . ?
C2_4 C3_4 1.520(3) . ?
C3_4 C4_4 1.531(3) . ?
C4_4 C5_4 1.516(3) . ?
C5_4 C6_4 1.503(3) . ?
C6_4 C7_4 1.526(3) . ?
C1_5 C2_5 1.548(6) . ?
C2_5 C7_5 1.520(3) . ?
C2_5 C3_5 1.520(3) . ?
C3_5 C4_5 1.531(3) . ?
C4_5 C5_5 1.516(3) . ?
C5_5 C6_5 1.503(3) . ?
C6_5 C7_5 1.526(3) . ?
C1_6 C2_6 1.47(2) . ?
C2_6 C7_6 1.520(3) . ?
C2_6 C3_6 1.521(3) . ?
C3_6 C4_6 1.531(3) . ?
C4_6 C5_6 1.516(3) . ?
C5_6 C6_6 1.503(3) . ?
C6_6 C7_6 1.526(3) . ?
C1_61 C2_61 1.497(18) . ?
C2_61 C7_61 1.520(3) . ?
C2_61 C3_61 1.521(3) . ?
C3_61 C4_61 1.531(3) . ?
C4_61 C5_61 1.516(3) . ?
C5_61 C6_61 1.503(3) . ?
C6_61 C7_61 1.526(3) . ?
C52 C57 1.516(7) . ?
C52 C53 1.538(7) . ?
C52 C52 1.556(10) 5_655 ?
C53 C54 1.379(7) . ?
C54 C55 1.417(7) . ?
C55 C56 1.410(7) . ?
C56 C57 1.389(7) . ?
O1A C1A 1.485(13) . ?
O1A C1A 1.485(13) 7_656 ?
O1A C1B 1.622(13) . ?
O1A C1B 1.622(13) 7_656 ?
C1A C2A 1.701(14) . ?
C1B C2A 1.471(13) . ?
